data_7052915
loop_
_publ_author_name
'Kopylovich, Maximilian N.'
'Gajewska, Malgorzata J.'
'Mahmudov, Kamran T.'
'Kirillova, Marina V.'
'Figiel, Pawe\/l J.'
'Guedes da Silva, M. F\'atima C.'
'Gil-Hern\'andez, Beatriz'
'Sanchiz, Joaquin'
'Pombeiro, Armando J. L.'

_publ_section_title
;
 Copper(ii) complexes with a new carboxylic-functionalized arylhydrazone
 of \b-diketone as effective catalysts for acid-free oxidations
;
_journal_issue 8
_journal_name_full 'New Journal of Chemistry'
_journal_page_first 1646
_journal_paper_doi 10.1039/c2nj40210f
_journal_volume 36
_journal_year 2012
_chemical_formula_moiety 'C15 H19 Cu N3 O7'
_chemical_formula_sum 'C15 H19 Cu N3 O7'
_chemical_formula_weight 416.87
_chemical_name_systematic
;
?
;
_space_group_IT_number 2
_symmetry_cell_setting triclinic
_symmetry_space_group_name_Hall '-P 1'
_symmetry_space_group_name_H-M 'P -1'
_atom_sites_solution_hydrogens geom
_atom_sites_solution_primary direct
_atom_sites_solution_secondary difmap
_audit_creation_method SHELXL-97
_cell_angle_alpha 85.8940(10)
_cell_angle_beta 71.985(2)
_cell_angle_gamma 66.5280(10)
_cell_formula_units_Z 2
_cell_length_a 8.6358(2)
_cell_length_b 10.3215(2)
_cell_length_c 10.8552(3)
_cell_measurement_reflns_used 9920
_cell_measurement_temperature 150(2)
_cell_measurement_theta_max 35.43
_cell_measurement_theta_min 2.71
_cell_volume 842.52(4)
_computing_cell_refinement 'Bruker SAINT'
_computing_data_collection 'Bruker APEX2'
_computing_data_reduction 'Bruker SAINT'
_computing_molecular_graphics 'Bruker SHELXTL'
_computing_publication_material 'Bruker SHELXTL'
_computing_structure_refinement 'SHELXL-97 (Sheldrick, 2008)'
_computing_structure_solution 'SHELXS-97 (Sheldrick, 2008)'
_diffrn_ambient_temperature 150(2)
_diffrn_measured_fraction_theta_full 0.999
_diffrn_measured_fraction_theta_max 0.999
_diffrn_measurement_device_type 'Bruker APEX-II CCD'
_diffrn_measurement_method '\f and \w scans'
_diffrn_radiation_monochromator graphite
_diffrn_radiation_source 'fine-focus sealed tube'
_diffrn_radiation_type MoK\a
_diffrn_radiation_wavelength 0.71069
_diffrn_reflns_av_R_equivalents 0.0291
_diffrn_reflns_av_sigmaI/netI 0.0206
_diffrn_reflns_limit_h_max 10
_diffrn_reflns_limit_h_min -10
_diffrn_reflns_limit_k_max 12
_diffrn_reflns_limit_k_min -12
_diffrn_reflns_limit_l_max 13
_diffrn_reflns_limit_l_min -13
_diffrn_reflns_number 15771
_diffrn_reflns_theta_full 25.35
_diffrn_reflns_theta_max 25.35
_diffrn_reflns_theta_min 2.70
_exptl_absorpt_coefficient_mu 1.341
_exptl_absorpt_correction_T_max 0.8241
_exptl_absorpt_correction_T_min 0.6812
_exptl_absorpt_correction_type multi-scan
_exptl_absorpt_process_details sadabs
_exptl_crystal_colour green
_exptl_crystal_density_diffrn 1.643
_exptl_crystal_density_method 'not measured'
_exptl_crystal_description plate
_exptl_crystal_F_000 430
_exptl_crystal_size_max 0.31
_exptl_crystal_size_mid 0.29
_exptl_crystal_size_min 0.15
_refine_diff_density_max 0.394
_refine_diff_density_min -0.347
_refine_diff_density_rms 0.062
_refine_ls_extinction_method none
_refine_ls_goodness_of_fit_ref 0.973
_refine_ls_hydrogen_treatment mixed
_refine_ls_matrix_type full
_refine_ls_number_parameters 246
_refine_ls_number_reflns 3088
_refine_ls_number_restraints 2
_refine_ls_restrained_S_all 0.975
_refine_ls_R_factor_all 0.0280
_refine_ls_R_factor_gt 0.0250
_refine_ls_shift/su_max 0.006
_refine_ls_shift/su_mean 0.000
_refine_ls_structure_factor_coef Fsqd
_refine_ls_weighting_details 'calc w=1/[\s^2^(Fo^2^)+(0.0371P)^2^+1.0599P] where P=(Fo^2^+2Fc^2^)/3'
_refine_ls_weighting_scheme calc
_refine_ls_wR_factor_gt 0.0689
_refine_ls_wR_factor_ref 0.0716
_reflns_number_gt 2867
_reflns_number_total 3088
_reflns_threshold_expression >2sigma(I)
_cod_data_source_file c2nj40210f.txt
_cod_data_source_block Compound2
_cod_depositor_comments
;

2018-03-13
Z value and formula fixed to values more according to usual
chemical conventions.                 miguel
;
_cod_original_formula_sum 'C30 H38 Cu2 N6 O14'
_cod_original_formula_weight 833.74
_cod_original_formula_moiety 'C30 H38 Cu2 N6 O14'
_cod_original_formula_units_Z 1
_cod_database_code 7052915

loop_
_symmetry_equiv_pos_as_xyz
'x, y, z'
'-x, -y, -z'

loop_
_atom_site_label
_atom_site_type_symbol
_atom_site_fract_x
_atom_site_fract_y
_atom_site_fract_z
_atom_site_U_iso_or_equiv
_atom_site_adp_type
_atom_site_occupancy
_atom_site_symmetry_multiplicity
_atom_site_calc_flag
_atom_site_refinement_flags
C1 C -0.1065(3) 0.6959(2) 0.27464(19) 0.0141(4) Uani 1 1 d .
C2 C -0.0256(3) 0.6596(2) 0.13969(19) 0.0138(4) Uani 1 1 d .
C3 C -0.1063(3) 0.7339(2) 0.04881(19) 0.0154(4) Uani 1 1 d .
H3 H -0.0499 0.7073 -0.0411 0.018 Uiso 1 1 calc R
C4 C -0.2687(3) 0.8464(2) 0.09003(19) 0.0151(4) Uani 1 1 d .
H4 H -0.3276 0.8947 0.0291 0.018 Uiso 1 1 calc R
C5 C -0.3464(3) 0.8891(2) 0.22268(19) 0.0138(4) Uani 1 1 d .
C6 C -0.2660(3) 0.8155(2) 0.31405(19) 0.0148(4) Uani 1 1 d .
H6 H -0.3194 0.8465 0.4032 0.018 Uiso 1 1 calc R
C7 C -0.5134(3) 1.0174(2) 0.26798(19) 0.0157(4) Uani 1 1 d .
C8 C 0.3750(3) 0.5034(2) -0.2714(2) 0.0243(5) Uani 1 1 d .
H8A H 0.4414 0.4788 -0.3636 0.036 Uiso 1 1 calc R
H8B H 0.3489 0.6024 -0.2513 0.036 Uiso 1 1 calc R
H8C H 0.2636 0.4904 -0.2521 0.036 Uiso 1 1 calc R
C9 C 0.4844(3) 0.4088(2) -0.1902(2) 0.0191(4) Uani 1 1 d .
C10 C 0.3982(3) 0.4140(2) -0.04856(19) 0.0149(4) Uani 1 1 d .
C11 C 0.4862(3) 0.3206(2) 0.03613(19) 0.0149(4) Uani 1 1 d .
C12 C -0.0378(3) 0.2547(2) 0.3728(2) 0.0210(5) Uani 1 1 d .
H12 H -0.0870 0.3175 0.4476 0.025 Uiso 1 1 calc R
C13 C -0.0358(4) 0.0573(3) 0.2620(2) 0.0366(6) Uani 1 1 d .
H13A H -0.1369 0.0543 0.2410 0.055 Uiso 1 1 calc R
H13B H 0.0360 -0.0372 0.2828 0.055 Uiso 1 1 calc R
H13C H 0.0369 0.0881 0.1872 0.055 Uiso 1 1 calc R
C14 C -0.2385(4) 0.1430(3) 0.4855(3) 0.0413(7) Uani 1 1 d .
H14A H -0.1955 0.0474 0.5161 0.062 Uiso 1 1 calc R
H14B H -0.3443 0.1600 0.4602 0.062 Uiso 1 1 calc R
H14C H -0.2685 0.2124 0.5551 0.062 Uiso 1 1 calc R
C111 C 0.6641(3) 0.2015(2) -0.0151(2) 0.0197(4) Uani 1 1 d .
H11A H 0.6971 0.1466 0.0569 0.029 Uiso 1 1 calc R
H11B H 0.7528 0.2400 -0.0588 0.029 Uiso 1 1 calc R
H11C H 0.6587 0.1401 -0.0771 0.029 Uiso 1 1 calc R
N1 N 0.1400(2) 0.54399(17) 0.11084(16) 0.0136(3) Uani 1 1 d .
N2 N 0.2335(2) 0.51794(17) -0.00979(16) 0.0143(3) Uani 1 1 d .
N3 N -0.1004(2) 0.1568(2) 0.37364(18) 0.0230(4) Uani 1 1 d .
O1 O -0.02779(18) 0.61534(15) 0.35822(13) 0.0176(3) Uani 1 1 d .
O2 O 0.6410(2) 0.33540(19) -0.24215(15) 0.0307(4) Uani 1 1 d .
O3 O 0.41837(18) 0.33074(14) 0.15846(13) 0.0174(3) Uani 1 1 d .
O4 O -0.5544(2) 1.08764(15) 0.36706(14) 0.0232(3) Uani 1 1 d .
O5 O -0.61339(19) 1.04768(15) 0.19004(14) 0.0200(3) Uani 1 1 d .
H5 H -0.7055 1.1209 0.2200 0.030 Uiso 1 1 calc R
O6 O 0.08121(18) 0.27067(15) 0.28105(15) 0.0209(3) Uani 1 1 d .
O10 O 0.26396(19) 0.38474(16) 0.41931(14) 0.0181(3) Uani 1 1 d D
Cu1 Cu 0.19350(3) 0.46482(2) 0.26513(2) 0.01524(9) Uani 1 1 d .
H10A H 0.186(3) 0.390(3) 0.4846(19) 0.023 Uiso 1 1 d D
H10B H 0.319(3) 0.3011(18) 0.401(2) 0.023 Uiso 1 1 d D

loop_
_atom_site_aniso_label
_atom_site_aniso_U_11
_atom_site_aniso_U_22
_atom_site_aniso_U_33
_atom_site_aniso_U_23
_atom_site_aniso_U_13
_atom_site_aniso_U_12
C1 0.0155(9) 0.0129(9) 0.0133(10) 0.0016(7) -0.0039(8) -0.0055(8)
C2 0.0144(9) 0.0115(9) 0.0141(10) -0.0002(7) -0.0019(8) -0.0055(8)
C3 0.0181(10) 0.0162(9) 0.0109(9) -0.0008(7) -0.0023(8) -0.0072(8)
C4 0.0183(10) 0.0145(9) 0.0142(10) 0.0023(8) -0.0072(8) -0.0067(8)
C5 0.0139(9) 0.0118(9) 0.0147(10) 0.0004(7) -0.0029(8) -0.0052(8)
C6 0.0165(10) 0.0143(9) 0.0110(9) 0.0000(7) -0.0013(8) -0.0056(8)
C7 0.0168(10) 0.0133(9) 0.0154(10) 0.0039(8) -0.0038(8) -0.0058(8)
C8 0.0224(11) 0.0316(12) 0.0137(10) 0.0007(9) -0.0022(8) -0.0079(10)
C9 0.0192(11) 0.0204(10) 0.0162(10) -0.0028(8) -0.0014(8) -0.0085(9)
C10 0.0150(9) 0.0142(9) 0.0151(10) -0.0024(8) -0.0013(8) -0.0074(8)
C11 0.0152(10) 0.0127(9) 0.0172(10) -0.0018(8) -0.0015(8) -0.0080(8)
C12 0.0150(10) 0.0208(11) 0.0228(11) -0.0026(9) -0.0074(9) -0.0008(9)
C13 0.0467(16) 0.0441(15) 0.0266(13) -0.0072(11) -0.0011(11) -0.0316(13)
C14 0.0381(15) 0.0602(18) 0.0257(13) -0.0005(12) 0.0047(11) -0.0298(14)
C111 0.0164(10) 0.0158(10) 0.0207(11) -0.0004(8) -0.0013(8) -0.0033(8)
N1 0.0138(8) 0.0127(8) 0.0123(8) 0.0000(6) -0.0017(7) -0.0048(7)
N2 0.0158(8) 0.0137(8) 0.0131(8) -0.0015(6) -0.0017(7) -0.0072(7)
N3 0.0209(9) 0.0288(10) 0.0185(9) -0.0010(8) -0.0023(7) -0.0115(8)
O1 0.0165(7) 0.0172(7) 0.0112(7) 0.0023(5) -0.0022(6) -0.0005(6)
O2 0.0194(8) 0.0394(10) 0.0178(8) -0.0013(7) 0.0023(6) -0.0016(7)
O3 0.0167(7) 0.0155(7) 0.0144(7) 0.0009(6) -0.0017(6) -0.0031(6)
O4 0.0267(8) 0.0170(7) 0.0144(7) -0.0022(6) -0.0065(6) 0.0034(6)
O5 0.0160(7) 0.0172(7) 0.0229(8) -0.0024(6) -0.0086(6) -0.0001(6)
O6 0.0152(7) 0.0189(7) 0.0260(8) 0.0003(6) -0.0052(6) -0.0047(6)
O10 0.0166(7) 0.0176(7) 0.0133(7) 0.0017(6) -0.0020(6) -0.0019(6)
Cu1 0.01386(14) 0.01441(14) 0.01138(14) 0.00133(9) -0.00177(10) -0.00118(10)

loop_
_atom_type_symbol
_atom_type_description
_atom_type_scat_dispersion_real
_atom_type_scat_dispersion_imag
_atom_type_scat_source
C C 0.0033 0.0016 'International Tables Vol C Tables 4.2.6.8 and 6.1.1.4'
H H 0.0000 0.0000 'International Tables Vol C Tables 4.2.6.8 and 6.1.1.4'
N N 0.0061 0.0033 'International Tables Vol C Tables 4.2.6.8 and 6.1.1.4'
O O 0.0106 0.0060 'International Tables Vol C Tables 4.2.6.8 and 6.1.1.4'
Cu Cu 0.3201 1.2651 'International Tables Vol C Tables 4.2.6.8 and 6.1.1.4'

loop_
_geom_angle_atom_site_label_1
_geom_angle_atom_site_label_2
_geom_angle_atom_site_label_3
_geom_angle
O1 C1 C6 123.10(17)
O1 C1 C2 119.07(17)
C6 C1 C2 117.83(18)
C3 C2 N1 125.42(18)
C3 C2 C1 121.67(18)
N1 C2 C1 112.91(17)
C4 C3 C2 119.63(18)
C4 C3 H3 120.2
C2 C3 H3 120.2
C3 C4 C5 119.57(18)
C3 C4 H4 120.2
C5 C4 H4 120.2
C6 C5 C4 121.01(18)
C6 C5 C7 118.45(17)
C4 C5 C7 120.50(17)
C5 C6 C1 120.08(18)
C5 C6 H6 120.0
C1 C6 H6 120.0
O4 C7 O5 123.27(18)
O4 C7 C5 123.26(18)
O5 C7 C5 113.48(17)
C9 C8 H8A 109.5
C9 C8 H8B 109.5
H8A C8 H8B 109.5
C9 C8 H8C 109.5
H8A C8 H8C 109.5
H8B C8 H8C 109.5
O2 C9 C10 122.57(19)
O2 C9 C8 119.34(19)
C10 C9 C8 118.03(18)
N2 C10 C11 125.14(18)
N2 C10 C9 112.36(17)
C11 C10 C9 122.47(18)
O3 C11 C10 122.93(18)
O3 C11 C111 115.09(18)
C10 C11 C111 121.96(18)
O6 C12 N3 124.8(2)
O6 C12 H12 117.6
N3 C12 H12 117.6
N3 C13 H13A 109.5
N3 C13 H13B 109.5
H13A C13 H13B 109.5
N3 C13 H13C 109.5
H13A C13 H13C 109.5
H13B C13 H13C 109.5
N3 C14 H14A 109.5
N3 C14 H14B 109.5
H14A C14 H14B 109.5
N3 C14 H14C 109.5
H14A C14 H14C 109.5
H14B C14 H14C 109.5
C11 C111 H11A 109.5
C11 C111 H11B 109.5
H11A C111 H11B 109.5
C11 C111 H11C 109.5
H11A C111 H11C 109.5
H11B C111 H11C 109.5
N2 N1 C2 116.46(16)
N2 N1 Cu1 131.54(13)
C2 N1 Cu1 111.69(13)
N1 N2 C10 121.76(17)
C12 N3 C14 121.8(2)
C12 N3 C13 121.62(19)
C14 N3 C13 116.6(2)
C1 O1 Cu1 110.34(12)
C11 O3 Cu1 129.27(13)
C7 O5 H5 109.5
Cu1 O10 H10A 116.9(18)
Cu1 O10 H10B 105.3(18)
H10A O10 H10B 105(3)
N1 Cu1 O3 89.13(6)
N1 Cu1 O1 85.83(6)
O3 Cu1 O1 173.42(6)
N1 Cu1 O10 176.12(6)
O3 Cu1 O10 88.45(6)
O1 Cu1 O10 96.35(6)

loop_
_geom_bond_atom_site_label_1
_geom_bond_atom_site_label_2
_geom_bond_distance
C1 O1 1.342(2)
C1 C6 1.400(3)
C1 C2 1.418(3)
C2 C3 1.392(3)
C2 N1 1.409(3)
C3 C4 1.380(3)
C3 H3 0.9500
C4 C5 1.405(3)
C4 H4 0.9500
C5 C6 1.393(3)
C5 C7 1.486(3)
C6 H6 0.9500
C7 O4 1.216(2)
C7 O5 1.326(2)
C8 C9 1.511(3)
C8 H8A 0.9800
C8 H8B 0.9800
C8 H8C 0.9800
C9 O2 1.222(3)
C9 C10 1.481(3)
C10 N2 1.353(3)
C10 C11 1.440(3)
C11 O3 1.268(2)
C11 C111 1.499(3)
C12 O6 1.247(3)
C12 N3 1.320(3)
C12 H12 0.9500
C13 N3 1.463(3)
C13 H13A 0.9800
C13 H13B 0.9800
C13 H13C 0.9800
C14 N3 1.460(3)
C14 H14A 0.9800
C14 H14B 0.9800
C14 H14C 0.9800
C111 H11A 0.9800
C111 H11B 0.9800
C111 H11C 0.9800
N1 N2 1.289(2)
N1 Cu1 1.9151(16)
O1 Cu1 1.9370(14)
O3 Cu1 1.9300(14)
O5 H5 0.8400
O10 Cu1 1.9713(14)
O10 H10A 0.802(17)
O10 H10B 0.807(17)

loop_
_geom_hbond_atom_site_label_D
_geom_hbond_atom_site_label_H
_geom_hbond_atom_site_label_A
_geom_hbond_distance_DH
_geom_hbond_distance_HA
_geom_hbond_distance_DA
_geom_hbond_angle_DHA
_geom_hbond_site_symmetry_A
O5 H5 O6 0.84 1.83 2.666(2) 174.0 1_465
O10 H10A O1 0.802(17) 1.837(17) 2.636(2) 173(3) 2_566
O10 H10B O4 0.807(17) 2.033(17) 2.838(2) 176(3) 1_645
